data_4346538
loop_
_publ_author_name
'Liu, Xiangyu'
'Sun, Lin'
'Zhou, Huiliang'
'Cen, Peipei'
'Jin, Xiaoyong'
'Xie, Gang'
'Chen, Sanping'
'Hu, Qilin'

_publ_section_title
;
 Single-ion-magnet behavior in a two-dimensional coordination polymer
 constructed from Co(II) nodes and a pyridylhydrazone derivative.
;
_journal_issue 18
_journal_name_full 'Inorganic chemistry'
_journal_page_first 8884
_journal_page_last 8886
_journal_paper_doi 10.1021/acs.inorgchem.5b01651
_journal_volume 54
_journal_year 2015
_chemical_formula_moiety '0.5(C48 H40 Co2 N20 O4)'
_chemical_formula_sum 'C24 H20 Co N10 O2'
_chemical_formula_weight 539.43
_space_group_crystal_system orthorhombic
_space_group_IT_number 61
_space_group_name_Hall '-P 2ac 2ab'
_space_group_name_H-M_alt 'P b c a'
_atom_sites_solution_hydrogens geom
_atom_sites_solution_primary direct
_audit_creation_date 2014-10-05
_audit_creation_method
;
Olex2 1.2
(compiled 2014.09.19 svn.r3010 for OlexSys, GUI svn.r4874)
;
_cell_angle_alpha 90
_cell_angle_beta 90
_cell_angle_gamma 90
_cell_formula_units_Z 4
_cell_length_a 11.662(3)
_cell_length_b 11.820(3)
_cell_length_c 16.928(5)
_cell_measurement_reflns_used 1822
_cell_measurement_temperature 296(2)
_cell_measurement_theta_max 24.892
_cell_measurement_theta_min 2.406
_cell_volume 2333.4(11)
_computing_cell_refinement 'SAINT v7.60A (Bruker, 2009)'
_computing_data_reduction 'SAINT v7.60A (Bruker, 2009)'
_computing_molecular_graphics 'Olex2 (Dolomanov et al., 2009)'
_computing_publication_material 'Olex2 (Dolomanov et al., 2009)'
_computing_structure_refinement 'ShelXL (Sheldrick, 2008)'
_computing_structure_solution 'ShelXS (Sheldrick, 2008)'
_diffrn_ambient_temperature 296.15
_diffrn_measured_fraction_theta_full 1.000
_diffrn_measured_fraction_theta_max 0.999
_diffrn_measurement_device_type 'CCD area detector'
_diffrn_measurement_method 'phi and omega scans'
_diffrn_radiation_monochromator graphite
_diffrn_radiation_type MoK\a
_diffrn_radiation_wavelength 0.71073
_diffrn_reflns_av_R_equivalents 0.0571
_diffrn_reflns_av_unetI/netI 0.0406
_diffrn_reflns_Laue_measured_fraction_full 1.000
_diffrn_reflns_Laue_measured_fraction_max 0.999
_diffrn_reflns_limit_h_max 10
_diffrn_reflns_limit_h_min -15
_diffrn_reflns_limit_k_max 15
_diffrn_reflns_limit_k_min -13
_diffrn_reflns_limit_l_max 21
_diffrn_reflns_limit_l_min -22
_diffrn_reflns_number 15848
_diffrn_reflns_point_group_measured_fraction_full 1.000
_diffrn_reflns_point_group_measured_fraction_max 0.999
_diffrn_reflns_theta_full 25.242
_diffrn_reflns_theta_max 28.392
_diffrn_reflns_theta_min 2.406
_exptl_absorpt_coefficient_mu 0.782
_exptl_absorpt_correction_type none
_exptl_crystal_colour red
_exptl_crystal_colour_primary red
_exptl_crystal_density_diffrn 1.535
_exptl_crystal_description block
_exptl_crystal_F_000 1108
_exptl_crystal_size_max 0.28
_exptl_crystal_size_mid 0.2
_exptl_crystal_size_min 0.18
_refine_diff_density_max 0.296
_refine_diff_density_min -0.429
_refine_diff_density_rms 0.063
_refine_ls_extinction_method none
_refine_ls_goodness_of_fit_ref 1.014
_refine_ls_hydrogen_treatment constr
_refine_ls_matrix_type full
_refine_ls_number_parameters 169
_refine_ls_number_reflns 2929
_refine_ls_number_restraints 0
_refine_ls_restrained_S_all 1.014
_refine_ls_R_factor_all 0.0667
_refine_ls_R_factor_gt 0.0370
_refine_ls_shift/su_max 0.000
_refine_ls_shift/su_mean 0.000
_refine_ls_structure_factor_coef Fsqd
_refine_ls_weighting_details 'w=1/[\s^2^(Fo^2^)+(0.0440P)^2^+0.7770P] where P=(Fo^2^+2Fc^2^)/3'
_refine_ls_weighting_scheme calc
_refine_ls_wR_factor_gt 0.0866
_refine_ls_wR_factor_ref 0.1007
_reflns_Friedel_coverage 0.000
_reflns_number_gt 1960
_reflns_number_total 2929
_reflns_threshold_expression 'I > 2\s(I)'
_cod_data_source_file ic5b01651_si_002.cif
_cod_data_source_block muse
_cod_original_cell_volume 2333.5(11)
_cod_database_code 4346538
_shelxl_version_number 2014/6
_shelx_space_group_comment
;
The symmetry employed for this shelxl refinement is uniquely defined
by the following loop, which should always be used as a source of
symmetry information in preference to the above space-group names.
They are only intended as comments.
;
_olex2_refinement_description
;
1. Fixed Uiso
 At 1.2 times of:
  All C(H) groups, All N(H,H) groups
2.a Aromatic/amide H refined with riding coordinates:
 C5(H5), C8(H8), C3(H3), C1(H1), C2(H2), C10(H10), C11(H11), C12(H12)
2.b X=CH2 refined with riding coordinates:
 N4(H4A,H4B)
;
_olex2_submission_special_instructions 'No special instructions were received'

loop_
_space_group_symop_operation_xyz
'x, y, z'
'-x+1/2, -y, z+1/2'
'x+1/2, -y+1/2, -z'
'-x, y+1/2, -z+1/2'
'-x, -y, -z'
'x-1/2, y, -z-1/2'
'-x-1/2, y-1/2, z'
'x, -y-1/2, z-1/2'

loop_
_atom_site_label
_atom_site_type_symbol
_atom_site_fract_x
_atom_site_fract_y
_atom_site_fract_z
_atom_site_U_iso_or_equiv
_atom_site_adp_type
_atom_site_occupancy
_atom_site_site_symmetry_order
_atom_site_calc_flag
_atom_site_refinement_flags_posn
_atom_site_refinement_flags_adp
_atom_site_refinement_flags_occupancy
Co1 Co 0.0000 0.0000 0.0000 0.02101(12) Uani 1 2 d S T P
N3 N -0.12406(14) -0.05738(15) 0.08613(11) 0.0252(4) Uani 1 1 d . . .
N2 N -0.18706(15) -0.14888(15) 0.05432(11) 0.0284(4) Uani 1 1 d . . .
C9 C -0.12625(17) 0.09151(18) 0.18085(12) 0.0252(5) Uani 1 1 d . . .
C4 C -0.18342(17) -0.29637(18) -0.04144(13) 0.0256(5) Uani 1 1 d . . .
N5 N 0.03962(17) 0.13296(17) 0.25938(12) 0.0366(5) Uani 1 1 d . . .
C6 C -0.13383(17) -0.19238(18) -0.00600(13) 0.0239(4) Uani 1 1 d . . .
C5 C -0.29361(18) -0.33437(18) -0.02449(13) 0.0265(5) Uani 1 1 d . . .
H5 H -0.3384 -0.2916 0.0098 0.032 Uiso 1 1 calc R . .
C8 C -0.01779(18) 0.0675(2) 0.20969(14) 0.0299(5) Uani 1 1 d . . .
H8 H 0.0171 0.0008 0.1930 0.036 Uiso 1 1 calc R . .
C3 C -0.1191(2) -0.3598(2) -0.09321(16) 0.0398(6) Uani 1 1 d . . .
H3 H -0.0457 -0.3364 -0.1072 0.048 Uiso 1 1 calc R . .
C7 C -0.18506(17) 0.00593(18) 0.13204(13) 0.0248(4) Uani 1 1 d . . .
C1 C -0.27279(19) -0.48900(19) -0.10353(14) 0.0313(5) Uani 1 1 d . . .
H1 H -0.3024 -0.5555 -0.1246 0.038 Uiso 1 1 calc R . .
C2 C -0.1639(2) -0.4578(2) -0.12414(17) 0.0438(7) Uani 1 1 d . . .
H2 H -0.1209 -0.5022 -0.1585 0.053 Uiso 1 1 calc R . .
C10 C -0.17651(19) 0.19146(19) 0.20469(15) 0.0348(5) Uani 1 1 d . . .
H10 H -0.2485 0.2121 0.1860 0.042 Uiso 1 1 calc R . .
C11 C -0.1182(2) 0.2599(2) 0.25650(16) 0.0439(7) Uani 1 1 d . . .
H11 H -0.1508 0.3272 0.2739 0.053 Uiso 1 1 calc R . .
N4 N -0.29882(16) -0.00429(18) 0.14028(14) 0.0434(6) Uani 1 1 d . . .
H4A H -0.3353 -0.0553 0.1142 0.052 Uiso 1 1 calc R . .
H4B H -0.3354 0.0401 0.1717 0.052 Uiso 1 1 calc R . .
C12 C -0.0116(2) 0.2283(2) 0.28238(17) 0.0426(6) Uani 1 1 d . . .
H12 H 0.0267 0.2755 0.3176 0.051 Uiso 1 1 calc R . .
N1 N -0.33872(15) -0.42880(15) -0.05474(11) 0.0268(4) Uani 1 1 d . . .
O1 O -0.04195(12) -0.15447(12) -0.03855(9) 0.0267(3) Uani 1 1 d . . .

loop_
_atom_site_aniso_label
_atom_site_aniso_U_11
_atom_site_aniso_U_22
_atom_site_aniso_U_33
_atom_site_aniso_U_23
_atom_site_aniso_U_13
_atom_site_aniso_U_12
Co1 0.01732(19) 0.01701(19) 0.0287(2) -0.00218(17) 0.00245(16) -0.00119(15)
N3 0.0235(9) 0.0222(9) 0.0298(10) -0.0032(8) 0.0028(7) -0.0042(7)
N2 0.0280(9) 0.0242(9) 0.0329(11) -0.0047(8) 0.0044(8) -0.0079(8)
C9 0.0260(11) 0.0258(11) 0.0239(11) -0.0009(9) 0.0029(8) -0.0013(9)
C4 0.0246(10) 0.0208(10) 0.0313(12) -0.0021(9) 0.0022(9) -0.0036(9)
N5 0.0327(10) 0.0371(12) 0.0399(12) -0.0019(9) -0.0095(9) -0.0025(9)
C6 0.0220(10) 0.0199(10) 0.0298(12) 0.0004(9) 0.0010(9) -0.0028(8)
C5 0.0232(10) 0.0237(11) 0.0326(12) -0.0027(9) 0.0023(9) -0.0009(9)
C8 0.0280(11) 0.0291(12) 0.0327(13) -0.0006(10) 0.0006(9) 0.0030(9)
C3 0.0315(13) 0.0383(14) 0.0496(16) -0.0132(12) 0.0147(11) -0.0107(11)
C7 0.0220(9) 0.0257(10) 0.0267(11) -0.0010(9) 0.0025(8) -0.0024(9)
C1 0.0350(12) 0.0264(12) 0.0326(12) -0.0060(10) 0.0023(9) -0.0069(10)
C2 0.0430(14) 0.0361(13) 0.0525(17) -0.0202(12) 0.0201(13) -0.0062(12)
C10 0.0291(12) 0.0317(13) 0.0435(15) -0.0072(11) -0.0032(10) 0.0040(10)
C11 0.0447(15) 0.0322(14) 0.0548(18) -0.0163(12) -0.0035(12) 0.0034(11)
N4 0.0255(10) 0.0478(13) 0.0570(14) -0.0246(11) 0.0115(9) -0.0078(9)
C12 0.0456(15) 0.0394(14) 0.0427(15) -0.0091(12) -0.0084(12) -0.0080(12)
N1 0.0253(9) 0.0230(9) 0.0322(10) -0.0006(8) 0.0005(8) -0.0029(7)
O1 0.0219(7) 0.0212(8) 0.0371(9) -0.0053(6) 0.0064(6) -0.0044(6)

loop_
_atom_type_symbol
_atom_type_description
_atom_type_scat_dispersion_real
_atom_type_scat_dispersion_imag
_atom_type_scat_source
C C 0.0033 0.0016 'International Tables Vol C Tables 4.2.6.8 and 6.1.1.4'
H H 0.0000 0.0000 'International Tables Vol C Tables 4.2.6.8 and 6.1.1.4'
Co Co 0.3494 0.9721 'International Tables Vol C Tables 4.2.6.8 and 6.1.1.4'
N N 0.0061 0.0033 'International Tables Vol C Tables 4.2.6.8 and 6.1.1.4'
O O 0.0106 0.0060 'International Tables Vol C Tables 4.2.6.8 and 6.1.1.4'

loop_
_geom_angle_atom_site_label_1
_geom_angle_atom_site_label_2
_geom_angle_atom_site_label_3
_geom_angle
_geom_angle_site_symmetry_1
_geom_angle_site_symmetry_3
N3 Co1 N3 180.0 5 .
N3 Co1 N1 99.42(7) 5 7_565
N3 Co1 N1 80.58(7) . 7_565
N3 Co1 N1 80.58(7) 5 3_545
N3 Co1 N1 99.42(7) . 3_545
N1 Co1 N1 180.00(13) 3_545 7_565
O1 Co1 N3 103.30(6) . 5
O1 Co1 N3 103.29(6) 5 .
O1 Co1 N3 76.71(6) 5 5
O1 Co1 N3 76.71(6) . .
O1 Co1 N1 90.15(6) 5 3_545
O1 Co1 N1 89.85(6) . 3_545
O1 Co1 N1 90.15(6) . 7_565
O1 Co1 N1 89.85(6) 5 7_565
O1 Co1 O1 180.0 . 5
N2 N3 Co1 109.31(12) . .
C7 N3 Co1 126.30(15) . .
C7 N3 N2 112.70(17) . .
C6 N2 N3 110.68(16) . .
C8 C9 C7 118.77(19) . .
C10 C9 C8 117.4(2) . .
C10 C9 C7 123.62(19) . .
C5 C4 C6 122.93(19) . .
C3 C4 C6 119.73(19) . .
C3 C4 C5 117.3(2) . .
C8 N5 C12 116.9(2) . .
N2 C6 C4 117.28(18) . .
O1 C6 N2 126.62(19) . .
O1 C6 C4 116.10(18) . .
N1 C5 C4 123.7(2) . .
N5 C8 C9 124.4(2) . .
C2 C3 C4 119.7(2) . .
N3 C7 C9 118.55(18) . .
N3 C7 N4 123.7(2) . .
N4 C7 C9 117.65(19) . .
N1 C1 C2 123.3(2) . .
C1 C2 C3 118.9(2) . .
C11 C10 C9 118.7(2) . .
C12 C11 C10 119.6(2) . .
N5 C12 C11 122.9(2) . .
C5 N1 Co1 118.81(14) . 3_445
C1 N1 Co1 122.35(14) . 3_445
C1 N1 C5 117.13(18) . .
C6 O1 Co1 112.47(13) . .

loop_
_geom_bond_atom_site_label_1
_geom_bond_atom_site_label_2
_geom_bond_distance
_geom_bond_site_symmetry_2
Co1 N3 2.1631(18) 5
Co1 N3 2.1631(18) .
Co1 N1 2.2593(18) 3_545
Co1 N1 2.2593(18) 7_565
Co1 O1 1.9997(15) 5
Co1 O1 1.9997(15) .
N3 N2 1.414(2) .
N3 C7 1.292(3) .
N2 C6 1.301(3) .
C9 C8 1.385(3) .
C9 C7 1.475(3) .
C9 C10 1.379(3) .
C4 C6 1.485(3) .
C4 C5 1.391(3) .
C4 C3 1.376(3) .
N5 C8 1.325(3) .
N5 C12 1.334(3) .
C6 O1 1.285(2) .
C5 N1 1.336(3) .
C3 C2 1.375(3) .
C7 N4 1.339(2) .
C1 C2 1.368(3) .
C1 N1 1.334(3) .
C10 C11 1.374(3) .
C11 C12 1.369(4) .
N1 Co1 2.2593(18) 3_445
